data_4020288
loop_
_publ_author_name
'Stephen Hanessian'
'Martin Tremblay'
'Mauro Marzi'
'Juan R. Del Valle'

_journal_name_full 'Journal of Organic Chemistry'
_journal_page_first 5070
_journal_page_last 5085
_journal_paper_doi 10.1021/jo050326w
_journal_volume 70
_journal_year 2005
_chemical_formula_sum 'C12 H15 N O4'
_chemical_formula_weight 237.25
_space_group_IT_number 19
_space_group_name_Hall 'P 2ac 2ab'
_space_group_name_H-M_alt 'P 21 21 21'
_symmetry_cell_setting orthorhombic
_symmetry_space_group_name_Hall 'P 2ac 2ab'
_symmetry_space_group_name_H-M 'P 21 21 21'
_cell_angle_alpha 90.00
_cell_angle_beta 90.00
_cell_angle_gamma 90.00
_cell_formula_units_Z 4
_cell_length_a 6.6205(17)
_cell_length_b 10.695(5)
_cell_length_c 16.226(7)
_cell_measurement_temperature 293(2)
_cell_volume 1148.9(8)
_diffrn_ambient_temperature 293(2)
_exptl_crystal_density_diffrn 1.372
_cod_depositor_comments
;
The following automatic conversions were performed:
'_symmetry_cell_setting' value 'Orthorhombic' changed to 'orthorhombic'
according to '/home/saulius/struct/CIF-dictionaries/cif_core.dic'
dictionary named 'cif_core.dic' version 2.4.1 from
2010-06-29.

'_geom_bond_publ_flag' value 'Y' changed to 'y' according to
'/home/saulius/struct/CIF-dictionaries/cif_core.dic' dictionary named
'cif_core.dic' version 2.4.1 from 2010-06-29 (19 times).

Automatic conversion script
Id: cif_fix_enum 1527 2010-12-29 10:47:43Z saulius 
;
_cod_database_code 4020288

loop_
_symmetry_equiv_pos_as_xyz
'x, y, z'
'x+1/2, -y+1/2, -z'
'-x, y+1/2, -z+1/2'
'-x+1/2, -y, z+1/2'

loop_
_atom_site_label
_atom_site_type_symbol
_atom_site_fract_x
_atom_site_fract_y
_atom_site_fract_z
_atom_site_U_iso_or_equiv
_atom_site_adp_type
_atom_site_occupancy
_atom_site_symmetry_multiplicity
_atom_site_calc_flag
_atom_site_refinement_flags
_atom_site_disorder_assembly
_atom_site_disorder_group
O9 O 0.24474(19) 0.51620(11) -0.01365(6) 0.0647(3) Uani 1 1 d . . .
O10 O 0.38275(16) 0.52280(11) 0.11123(7) 0.0609(3) Uani 1 1 d . . .
O12 O -0.2309(2) 0.42685(11) -0.06640(7) 0.0708(4) Uani 1 1 d . . .
O13 O -0.16245(15) 0.54612(9) 0.04318(6) 0.0484(3) Uani 1 1 d . . .
N1 N 0.14571(17) 0.37071(10) 0.08019(6) 0.0415(3) Uani 1 1 d . . .
C2 C -0.0541(2) 0.33533(12) 0.04766(8) 0.0447(3) Uani 1 1 d . . .
H2 H -0.0395 0.2624 0.0116 0.054 Uiso 1 1 calc R . .
C3 C -0.1726(2) 0.29734(15) 0.12545(9) 0.0549(4) Uani 1 1 d . . .
H3A H -0.2503 0.3675 0.1461 0.066 Uiso 1 1 calc R . .
H3B H -0.2645 0.2292 0.1132 0.066 Uiso 1 1 calc R . .
C4 C -0.0148(2) 0.25604(12) 0.18937(8) 0.0504(4) Uani 1 1 d . . .
H4 H 0.0099 0.1659 0.1855 0.061 Uiso 1 1 calc R . .
C5 C -0.0483(3) 0.29547(16) 0.28039(9) 0.0652(5) Uani 1 1 d . . .
H5A H -0.1766 0.3383 0.2864 0.078 Uiso 1 1 calc R . .
H5B H -0.0484 0.2226 0.3160 0.078 Uiso 1 1 calc R . .
C6 C 0.1279(3) 0.38369(15) 0.30308(9) 0.0653(5) Uani 1 1 d . . .
H6A H 0.0867 0.4460 0.3431 0.078 Uiso 1 1 calc R . .
H6B H 0.2429 0.3377 0.3243 0.078 Uiso 1 1 calc R . .
C7 C 0.1739(3) 0.44232(12) 0.22000(8) 0.0474(3) Uani 1 1 d . . .
H7 H 0.0587 0.4952 0.2050 0.057 Uiso 1 1 calc R . .
C8 C 0.1706(2) 0.32866(12) 0.16423(7) 0.0425(3) Uani 1 1 d . . .
H8 H 0.2934 0.2785 0.1706 0.051 Uiso 1 1 calc R . .
C9 C 0.2507(2) 0.47150(13) 0.05441(9) 0.0476(3) Uani 1 1 d . . .
C10 C 0.3599(3) 0.51045(14) 0.19757(10) 0.0560(4) Uani 1 1 d . . .
C11 C 0.5043(4) 0.55620(19) 0.24409(15) 0.0812(6) Uani 1 1 d . . .
H11A H 0.6156 0.5947 0.2200 0.097 Uiso 1 1 calc R . .
H11B H 0.4954 0.5501 0.3012 0.097 Uiso 1 1 calc R . .
C12 C -0.1565(2) 0.43996(13) 0.00042(8) 0.0463(3) Uani 1 1 d . . .
C13 C -0.2464(3) 0.65262(15) 0.00094(11) 0.0626(4) Uani 1 1 d . . .
H13A H -0.1700 0.6686 -0.0482 0.094 Uiso 1 1 calc R . .
H13B H -0.2406 0.7245 0.0363 0.094 Uiso 1 1 calc R . .
H13C H -0.3844 0.6357 -0.0134 0.094 Uiso 1 1 calc R . .

loop_
_atom_site_aniso_label
_atom_site_aniso_U_11
_atom_site_aniso_U_22
_atom_site_aniso_U_33
_atom_site_aniso_U_23
_atom_site_aniso_U_13
_atom_site_aniso_U_12
O9 0.0675(7) 0.0751(7) 0.0517(6) 0.0161(5) 0.0100(5) -0.0104(6)
O10 0.0516(6) 0.0663(7) 0.0649(6) 0.0035(5) -0.0021(5) -0.0136(5)
O12 0.0961(9) 0.0650(7) 0.0514(6) -0.0047(5) -0.0275(6) -0.0059(6)
O13 0.0537(6) 0.0448(5) 0.0466(5) -0.0044(4) -0.0057(4) 0.0032(4)
N1 0.0475(6) 0.0407(5) 0.0364(5) -0.0001(4) 0.0022(5) 0.0008(5)
C2 0.0543(8) 0.0400(6) 0.0397(6) -0.0061(5) -0.0014(6) -0.0063(6)
C3 0.0574(9) 0.0556(8) 0.0517(8) 0.0060(6) 0.0038(7) -0.0145(7)
C4 0.0724(10) 0.0357(6) 0.0432(6) 0.0013(5) 0.0048(7) -0.0044(7)
C5 0.0995(14) 0.0544(9) 0.0416(7) 0.0035(6) 0.0135(8) -0.0034(8)
C6 0.1053(14) 0.0536(8) 0.0370(7) -0.0053(6) -0.0031(8) 0.0066(9)
C7 0.0628(9) 0.0379(6) 0.0416(6) -0.0056(5) -0.0047(6) 0.0039(6)
C8 0.0554(7) 0.0349(6) 0.0371(6) -0.0020(5) -0.0017(6) 0.0065(6)
C9 0.0441(7) 0.0505(7) 0.0480(7) 0.0005(6) 0.0072(6) -0.0001(6)
C10 0.0611(9) 0.0459(8) 0.0612(9) -0.0087(6) -0.0115(8) 0.0035(7)
C11 0.0768(12) 0.0729(12) 0.0939(13) -0.0225(10) -0.0276(11) -0.0017(10)
C12 0.0517(8) 0.0482(7) 0.0389(6) -0.0034(5) -0.0034(6) -0.0066(6)
C13 0.0655(9) 0.0493(8) 0.0731(10) 0.0074(7) -0.0098(9) 0.0043(7)

loop_
_geom_bond_atom_site_label_1
_geom_bond_atom_site_label_2
_geom_bond_site_symmetry_1
_geom_bond_site_symmetry_2
_geom_bond_distance
_geom_bond_publ_flag
O9 C9 . . 1.2040(18) y
O10 C9 . . 1.3841(18) y
O10 C10 . . 1.415(2) y
O12 C12 . . 1.1988(17) y
O13 C12 . . 1.3312(17) y
O13 C13 . . 1.4408(18) y
N1 C9 . . 1.3489(18) y
N1 C8 . . 1.4454(16) y
N1 C2 . . 1.4739(17) y
C2 C12 . . 1.516(2) y
C2 C3 . . 1.5405(19) y
C2 H2 . . 0.98 ?
C3 C4 . . 1.537(2) y
C3 H3a . . 0.97 ?
C3 H3b . . 0.97 ?
C4 C8 . . 1.509(2) y
C4 C5 . . 1.552(2) y
C4 H4 . . 0.98 ?
C5 C6 . . 1.545(3) y
C5 H5a . . 0.97 ?
C5 H5b . . 0.97 ?
C6 C7 . . 1.518(2) y
C6 H6a . . 0.97 ?
C6 H6b . . 0.97 ?
C7 C10 . . 1.476(2) y
C7 C8 . . 1.5156(18) y
C7 H7 . . 0.98 ?
C8 H8 . . 0.98 ?
C10 C11 . . 1.313(2) y
C11 H11a . . 0.93 ?
C11 H11b . . 0.93 ?
C13 H13a . . 0.96 ?
C13 H13b . . 0.96 ?
C13 H13c . . 0.96 ?

loop_
_cod_related_entry_id
_cod_related_entry_database
_cod_related_entry_code
1 ChemSpider 9508791
